data_1562504
loop_
_publ_author_name
'Wang, Chih-Min'
'Chiu, Cheng-Wei'
'Lin, Hsiu-Mei'
'Lii, Kwang-Hwa'

_publ_section_title
;
 Synthesis, characterization, and properties of the first indium
 borogermanate incorporating an organic amine ligand:
 InBGe2O6(OH)2(CH3CH(NH2)CH2NH2)&#x00B7;2H2O
;
_journal_name_full 'Journal of Solid State Chemistry'
_journal_page_first 116
_journal_page_last 119
_journal_paper_doi 10.1016/j.jssc.2013.09.021
_journal_volume 208
_journal_year 2013
_chemical_formula_sum 'C3 H16 B Ge2 In N2 O10'
_chemical_formula_weight 510.99
_space_group_IT_number 2
_space_group_name_Hall '-P 1'
_space_group_name_H-M_alt 'P -1'
_symmetry_cell_setting triclinic
_symmetry_space_group_name_H-M 'P -1'
_atom_sites_solution_hydrogens geom
_atom_sites_solution_primary direct
_atom_sites_solution_secondary difmap
_cell_angle_alpha 85.958(9)
_cell_angle_beta 87.853(9)
_cell_angle_gamma 79.441(8)
_cell_formula_units_Z 2
_cell_length_a 6.9459(9)
_cell_length_b 8.8360(12)
_cell_length_c 11.0226(16)
_cell_measurement_temperature 296(2)
_cell_volume 663.18(16)
_computing_cell_refinement 'Bruker XSCANS'
_computing_data_collection 'Bruker XSCANS'
_computing_data_reduction 'Bruker SHELXTL'
_computing_molecular_graphics Diamond
_computing_publication_material 'Bruker SHELXTL'
_computing_structure_refinement 'Bruker SHELXTL'
_computing_structure_solution 'Bruker SHELXTL'
_diffrn_ambient_temperature 296(2)
_diffrn_measured_fraction_theta_full 1.000
_diffrn_measured_fraction_theta_max 1.000
_diffrn_measurement_device_type CCD
_diffrn_measurement_method 'omega scan'
_diffrn_radiation_monochromator graphite
_diffrn_radiation_source 'fine-focus sealed tube'
_diffrn_radiation_type MoK\a
_diffrn_radiation_wavelength 0.71073
_diffrn_reflns_av_R_equivalents 0.0813
_diffrn_reflns_av_sigmaI/netI 0.0451
_diffrn_reflns_limit_h_max 6
_diffrn_reflns_limit_h_min -9
_diffrn_reflns_limit_k_max 11
_diffrn_reflns_limit_k_min -11
_diffrn_reflns_limit_l_max 14
_diffrn_reflns_limit_l_min -14
_diffrn_reflns_number 18917
_diffrn_reflns_theta_full 27.48
_diffrn_reflns_theta_max 27.48
_diffrn_reflns_theta_min 1.85
_exptl_absorpt_coefficient_mu 6.274
_exptl_absorpt_correction_T_max 0.950
_exptl_absorpt_correction_T_min 0.741
_exptl_absorpt_correction_type empirical
_exptl_crystal_colour colorless
_exptl_crystal_density_diffrn 2.559
_exptl_crystal_density_method 'not measured'
_exptl_crystal_description tablet
_exptl_crystal_F_000 492
_exptl_crystal_size_max 0.1
_exptl_crystal_size_mid 0.1
_exptl_crystal_size_min 0.07
_refine_diff_density_max 1.956
_refine_diff_density_min -1.104
_refine_diff_density_rms 0.210
_refine_ls_extinction_coef 0.0022(7)
_refine_ls_extinction_expression Fc^*^=kFc[1+0.001xFc^2^\l^3^/sin(2\q)]^-1/4^
_refine_ls_extinction_method SHELXL
_refine_ls_goodness_of_fit_ref 1.056
_refine_ls_hydrogen_treatment mixed
_refine_ls_matrix_type full
_refine_ls_number_parameters 174
_refine_ls_number_reflns 3044
_refine_ls_number_restraints 0
_refine_ls_restrained_S_all 1.056
_refine_ls_R_factor_all 0.0444
_refine_ls_R_factor_gt 0.0362
_refine_ls_shift/su_max 0.001
_refine_ls_shift/su_mean 0.000
_refine_ls_structure_factor_coef Fsqd
_refine_ls_weighting_details 'calc w=1/[\s^2^(Fo^2^)+(0.0630P)^2^+1.5110P] where P=(Fo^2^+2Fc^2^)/3'
_refine_ls_weighting_scheme calc
_refine_ls_wR_factor_gt 0.1039
_refine_ls_wR_factor_ref 0.1083
_reflns_number_gt 2556
_reflns_number_total 3044
_reflns_threshold_expression >2sigma(I)
_cod_data_source_file JSSC-2013-208-116.CIF
_cod_data_source_block amineInBGeO
_cod_depositor_comments
;
The following automatic conversions were performed:

data item '_exptl_crystal_density_meas' value 'not measured' was
changed to '?' -- the value is perceived as not measured.

Automatic conversion script
Id: cif_fix_values 8369 2020-08-20 11:38:08Z andrius 
;
_cod_original_sg_symbol_H-M P-1
_cod_database_code 1562504

loop_
_symmetry_equiv_pos_as_xyz
'x, y, z'
'-x, -y, -z'

loop_
_atom_site_label
_atom_site_type_symbol
_atom_site_fract_x
_atom_site_fract_y
_atom_site_fract_z
_atom_site_U_iso_or_equiv
_atom_site_adp_type
_atom_site_occupancy
_atom_site_symmetry_multiplicity
_atom_site_calc_flag
_atom_site_refinement_flags
_atom_site_disorder_assembly
_atom_site_disorder_group
In1 In -0.70115(5) 0.12065(4) 1.54344(4) 0.01239(14) Uani 1 1 d . . .
Ge2 Ge -0.35193(8) 0.30235(6) 1.41882(6) 0.01200(16) Uani 1 1 d . . .
Ge1 Ge 0.06072(8) 0.29908(7) 1.29388(5) 0.01241(16) Uani 1 1 d . . .
O1 O 0.1748(6) 0.1341(4) 1.3722(4) 0.0167(8) Uani 1 1 d . . .
O2 O 0.0867(5) 0.4742(4) 1.3520(4) 0.0127(8) Uani 1 1 d . . .
O3 O 0.1275(7) 0.2966(6) 1.1393(4) 0.0262(10) Uani 1 1 d . . .
H1 H 0.1609 0.3650 1.0913 0.050 Uiso 1 1 d . . .
O4 O -0.1924(6) 0.2932(5) 1.2917(4) 0.0174(8) Uani 1 1 d . . .
O5 O -0.5630(5) 0.4205(4) 1.3623(4) 0.0150(8) Uani 1 1 d . . .
O6 O -0.4090(5) 0.1226(4) 1.4664(4) 0.0167(8) Uani 1 1 d . . .
O7 O -0.2407(5) 0.3629(4) 1.5410(4) 0.0141(8) Uani 1 1 d . . .
O8 O -0.7533(5) 0.3749(4) 1.5443(4) 0.0129(8) Uani 1 1 d . . .
H2 H -0.8496 0.4204 1.5904 0.050 Uiso 1 1 d . . .
N1 N -0.5729(8) 0.1018(7) 1.7298(6) 0.0300(13) Uani 1 1 d . . .
H3 H -0.5089 0.1976 1.7353 0.050 Uiso 1 1 d . . .
H4 H -0.4477 0.0333 1.7652 0.050 Uiso 1 1 d . . .
N2 N -0.9664(7) 0.1168(5) 1.6628(5) 0.0160(10) Uani 1 1 d . . .
H5 H -1.0242 0.0255 1.6505 0.050 Uiso 1 1 d . . .
H6 H -1.0424 0.1978 1.6496 0.050 Uiso 1 1 d . . .
B1 B -0.2549(9) 0.5225(7) 1.5703(6) 0.0149(12) Uani 1 1 d . . .
C1 C -0.7166(14) 0.0452(16) 1.8179(9) 0.067(3) Uani 1 1 d . . .
H1A H -0.7098 -0.0647 1.8120 0.080 Uiso 1 1 calc R . .
H1B H -0.6845 0.0621 1.9002 0.080 Uiso 1 1 calc R . .
C2 C -0.9146(11) 0.1272(11) 1.7913(7) 0.040(2) Uani 1 1 d . . .
H2A H -0.8967 0.2348 1.7903 0.048 Uiso 1 1 calc R . .
C3 C -1.0885(19) 0.1295(19) 1.8753(10) 0.092(5) Uani 1 1 d . . .
H3A H -1.2008 0.1934 1.8385 0.139 Uiso 1 1 calc R . .
H3B H -1.0633 0.1701 1.9505 0.139 Uiso 1 1 calc R . .
H3C H -1.1132 0.0264 1.8910 0.139 Uiso 1 1 calc R . .
OW1 O 0.5069(14) 0.3901(11) 0.8387(7) 0.085(3) Uani 1 1 d . . .
H7 H 0.5629 0.4389 0.7590 0.050 Uiso 1 1 d . . .
H8 H 0.4874 0.4361 0.9225 0.050 Uiso 1 1 d . . .
OW2 O 0.2219(14) 0.5396(13) 0.9948(8) 0.097(3) Uani 1 1 d . . .

loop_
_atom_site_aniso_label
_atom_site_aniso_U_11
_atom_site_aniso_U_22
_atom_site_aniso_U_33
_atom_site_aniso_U_23
_atom_site_aniso_U_13
_atom_site_aniso_U_12
In1 0.0068(2) 0.0061(2) 0.0245(2) -0.00082(14) -0.00101(14) -0.00175(13)
Ge2 0.0054(3) 0.0062(3) 0.0246(3) -0.0009(2) 0.0000(2) -0.0017(2)
Ge1 0.0065(3) 0.0099(3) 0.0212(3) -0.0012(2) 0.0002(2) -0.0026(2)
O1 0.017(2) 0.0099(18) 0.024(2) -0.0022(16) -0.0022(16) -0.0026(15)
O2 0.0063(17) 0.0069(17) 0.026(2) -0.0015(15) -0.0017(15) -0.0021(14)
O3 0.028(2) 0.030(3) 0.022(2) -0.0048(19) 0.0050(18) -0.009(2)
O4 0.0101(19) 0.018(2) 0.026(2) -0.0049(17) 0.0026(16) -0.0063(15)
O5 0.0062(17) 0.0106(18) 0.028(2) -0.0006(16) -0.0014(15) -0.0005(14)
O6 0.0076(18) 0.0084(18) 0.035(2) -0.0013(16) 0.0005(16) -0.0032(14)
O7 0.0101(18) 0.0057(18) 0.027(2) -0.0008(15) -0.0023(16) -0.0019(14)
O8 0.0091(18) 0.0065(17) 0.023(2) 0.0005(15) -0.0009(15) -0.0007(14)
N1 0.018(3) 0.041(3) 0.032(3) 0.003(3) -0.011(2) -0.010(2)
N2 0.013(2) 0.012(2) 0.023(3) -0.0019(19) -0.0015(19) -0.0036(18)
B1 0.011(3) 0.006(3) 0.027(3) 0.002(2) -0.002(2) -0.003(2)
C1 0.046(5) 0.112(10) 0.049(6) 0.014(6) -0.009(4) -0.039(6)
C2 0.024(4) 0.073(6) 0.024(4) -0.008(4) -0.001(3) -0.010(4)
C3 0.090(9) 0.162(15) 0.046(6) -0.015(8) 0.008(6) -0.074(10)
OW1 0.121(7) 0.093(6) 0.051(4) 0.013(4) -0.010(5) -0.051(6)
OW2 0.082(6) 0.137(9) 0.073(6) 0.008(6) -0.003(5) -0.024(6)

loop_
_atom_type_symbol
_atom_type_description
_atom_type_scat_dispersion_real
_atom_type_scat_dispersion_imag
_atom_type_scat_source
H H 0.0000 0.0000 'International Tables Vol C Tables 4.2.6.8 and 6.1.1.4'
C C 0.0033 0.0016 'International Tables Vol C Tables 4.2.6.8 and 6.1.1.4'
B B 0.0013 0.0007 'International Tables Vol C Tables 4.2.6.8 and 6.1.1.4'
N N 0.0061 0.0033 'International Tables Vol C Tables 4.2.6.8 and 6.1.1.4'
O O 0.0106 0.0060 'International Tables Vol C Tables 4.2.6.8 and 6.1.1.4'
Ge Ge 0.1547 1.8001 'International Tables Vol C Tables 4.2.6.8 and 6.1.1.4'
In In -0.7276 1.3100 'International Tables Vol C Tables 4.2.6.8 and 6.1.1.4'

loop_
_geom_angle_atom_site_label_1
_geom_angle_atom_site_label_2
_geom_angle_atom_site_label_3
_geom_angle
_geom_angle_site_symmetry_1
_geom_angle_site_symmetry_3
O1 In1 O6 91.52(16) 1_455 2_458
O1 In1 O6 92.87(16) 1_455 .
O6 In1 O6 78.84(16) 2_458 .
O1 In1 O8 90.94(15) 1_455 .
O6 In1 O8 168.60(14) 2_458 .
O6 In1 O8 89.92(14) . .
O1 In1 N2 100.27(17) 1_455 .
O6 In1 N2 100.95(17) 2_458 .
O6 In1 N2 166.86(17) . .
O8 In1 N2 89.56(16) . .
O1 In1 N1 178.43(18) 1_455 .
O6 In1 N1 87.8(2) 2_458 .
O6 In1 N1 88.36(19) . .
O8 In1 N1 90.02(19) . .
N2 In1 N1 78.5(2) . .
O1 In1 In1 92.85(11) 1_455 2_458
O6 In1 In1 39.63(10) 2_458 2_458
O6 In1 In1 39.22(10) . 2_458
O8 In1 In1 129.11(10) . 2_458
N2 In1 In1 139.06(12) . 2_458
N1 In1 In1 87.50(16) . 2_458
O7 Ge2 O5 118.00(18) . .
O7 Ge2 O6 106.24(19) . .
O5 Ge2 O6 108.44(18) . .
O7 Ge2 O4 109.63(19) . .
O5 Ge2 O4 102.3(2) . .
O6 Ge2 O4 112.39(19) . .
O1 Ge1 O3 110.7(2) . .
O1 Ge1 O2 116.16(19) . .
O3 Ge1 O2 110.9(2) . .
O1 Ge1 O4 107.9(2) . .
O3 Ge1 O4 102.2(2) . .
O2 Ge1 O4 108.00(18) . .
Ge1 O1 In1 126.2(2) . 1_655
B1 O2 Ge1 119.1(3) 2_568 .
Ge1 O3 H1 130.6 . .
Ge2 O4 Ge1 125.5(2) . .
B1 O5 Ge2 127.6(4) 2_468 .
Ge2 O6 In1 141.3(2) . 2_458
Ge2 O6 In1 116.95(19) . .
In1 O6 In1 101.16(16) 2_458 .
B1 O7 Ge2 125.1(4) . .
B1 O8 In1 122.4(3) 2_468 .
B1 O8 H2 107.2 2_468 .
In1 O8 H2 118.4 . .
C1 N1 In1 107.5(5) . .
C1 N1 H3 127.3 . .
In1 N1 H3 106.5 . .
C1 N1 H4 97.2 . .
In1 N1 H4 131.2 . .
H3 N1 H4 89.3 . .
C2 N2 In1 109.2(4) . .
C2 N2 H5 113.1 . .
In1 N2 H5 110.8 . .
C2 N2 H6 101.9 . .
In1 N2 H6 108.3 . .
H5 N2 H6 113.0 . .
O7 B1 O5 112.2(5) . 2_468
O7 B1 O2 106.2(4) . 2_568
O5 B1 O2 108.9(5) 2_468 2_568
O7 B1 O8 110.4(5) . 2_468
O5 B1 O8 108.3(4) 2_468 2_468
O2 B1 O8 110.9(4) 2_568 2_468
C2 C1 N1 109.8(8) . .
C2 C1 H1A 109.7 . .
N1 C1 H1A 109.7 . .
C2 C1 H1B 109.7 . .
N1 C1 H1B 109.7 . .
H1A C1 H1B 108.2 . .
C1 C2 N2 112.3(7) . .
C1 C2 C3 125.0(9) . .
N2 C2 C3 111.6(7) . .
C1 C2 H2A 101.2 . .
N2 C2 H2A 101.2 . .
C3 C2 H2A 101.2 . .
C2 C3 H3A 109.5 . .
C2 C3 H3B 109.5 . .
H3A C3 H3B 109.5 . .
C2 C3 H3C 109.5 . .
H3A C3 H3C 109.5 . .
H3B C3 H3C 109.5 . .
H7 OW1 H8 127.2 . .

loop_
_geom_bond_atom_site_label_1
_geom_bond_atom_site_label_2
_geom_bond_distance
_geom_bond_site_symmetry_2
In1 O1 2.091(4) 1_455
In1 O6 2.154(4) 2_458
In1 O6 2.173(4) .
In1 O8 2.210(4) .
In1 N2 2.227(5) .
In1 N1 2.253(6) .
In1 In1 3.3428(8) 2_458
Ge2 O7 1.740(4) .
Ge2 O5 1.745(4) .
Ge2 O6 1.747(4) .
Ge2 O4 1.751(4) .
Ge1 O1 1.718(4) .
Ge1 O3 1.750(5) .
Ge1 O2 1.757(4) .
Ge1 O4 1.770(4) .
O1 In1 2.091(4) 1_655
O2 B1 1.480(7) 2_568
O3 H1 0.8346 .
O5 B1 1.468(7) 2_468
O6 In1 2.154(4) 2_458
O7 B1 1.454(7) .
O8 B1 1.508(7) 2_468
O8 H2 0.8785 .
N1 C1 1.493(11) .
N1 H3 1.0322 .
N1 H4 1.0364 .
N2 C2 1.488(9) .
N2 H5 0.9843 .
N2 H6 0.8154 .
B1 O5 1.468(7) 2_468
B1 O2 1.480(7) 2_568
B1 O8 1.508(7) 2_468
C1 C2 1.462(13) .
C1 H1A 0.9700 .
C1 H1B 0.9700 .
C2 C3 1.492(13) .
C2 H2A 0.9800 .
C3 H3A 0.9600 .
C3 H3B 0.9600 .
C3 H3C 0.9600 .
OW1 H7 1.0449 .
OW1 H8 1.0295 .
